data_4133427
loop_
_publ_author_name
'Fern\'andez-Garc\'ia, Jes\'us M'
'Evans, Paul J.'
'Medina Rivero, Samara'
'Fern\'andez, Israel'
'Garc\'ia-Fresnadillo, David'
'Perles, Josefina'
'Casado, Juan'
'Mart\'in, Nazario'

_publ_section_title
;
 \p-Extended Corannulene-Based Nanographenes: Selective Formation of
 Negative Curvature.
;
_journal_issue 49
_journal_name_full 'Journal of the American Chemical Society'
_journal_page_first 17188
_journal_page_last 17196
_journal_paper_doi 10.1021/jacs.8b09992
_journal_volume 140
_journal_year 2018
_chemical_formula_sum 'C78 H61 Cl3.5 O1.5'
_chemical_formula_weight 1146.34
_chemical_name_common jf130_200K
_space_group_crystal_system triclinic
_space_group_IT_number 2
_space_group_name_Hall '-P 1'
_space_group_name_H-M_alt 'P -1'
_atom_sites_solution_hydrogens geom
_cell_angle_alpha 93.094(2)
_cell_angle_beta 100.081(2)
_cell_angle_gamma 107.113(2)
_cell_formula_units_Z 2
_cell_length_a 12.7107(5)
_cell_length_b 16.8880(7)
_cell_length_c 17.1768(8)
_cell_measurement_reflns_used 7838
_cell_measurement_temperature 200.(2)
_cell_measurement_theta_max 20.9592
_cell_measurement_theta_min 2.5398
_cell_volume 3447.6(3)
_computing_cell_refinement 'Bruker SAINT'
_computing_data_collection 'Bruker APEX2'
_computing_data_reduction 'Bruker SAINT'
_computing_molecular_graphics 'Bruker SHELXTL'
_computing_publication_material 'Bruker SHELXTL'
_computing_structure_refinement 'SHELXL-2014 (Sheldrick 2014)'
_computing_structure_solution 'SHELXS-97 (Sheldrick 2008)'
_diffrn_ambient_temperature 200.(2)
_diffrn_detector_area_resol_mean 8.3333
_diffrn_measured_fraction_theta_full 0.998
_diffrn_measured_fraction_theta_max 0.998
_diffrn_measurement_device_type 'Bruker Kappa Apex II'
_diffrn_measurement_method '\f and \w scans'
_diffrn_radiation_type 'Mo K\a'
_diffrn_radiation_wavelength 0.71073
_diffrn_reflns_av_R_equivalents 0.0639
_diffrn_reflns_av_unetI/netI 0.0690
_diffrn_reflns_limit_h_max 15
_diffrn_reflns_limit_h_min -15
_diffrn_reflns_limit_k_max 20
_diffrn_reflns_limit_k_min -20
_diffrn_reflns_limit_l_max 20
_diffrn_reflns_limit_l_min -20
_diffrn_reflns_number 58564
_diffrn_reflns_theta_full 25.35
_diffrn_reflns_theta_max 25.35
_diffrn_reflns_theta_min 1.21
_exptl_absorpt_coefficient_mu 0.195
_exptl_absorpt_correction_T_max 0.99
_exptl_absorpt_correction_T_min 0.89
_exptl_absorpt_correction_type multi-scan
_exptl_absorpt_process_details sadabs
_exptl_crystal_colour 'clear dark orange'
_exptl_crystal_density_diffrn 1.104
_exptl_crystal_density_method 'not measured'
_exptl_crystal_description prismatic
_exptl_crystal_F_000 1201
_exptl_crystal_size_max 0.210
_exptl_crystal_size_mid 0.205
_exptl_crystal_size_min 0.063
_refine_diff_density_max 4.773
_refine_diff_density_min -0.907
_refine_ls_extinction_method none
_refine_ls_goodness_of_fit_ref 1.216
_refine_ls_hydrogen_treatment constr
_refine_ls_matrix_type full
_refine_ls_number_parameters 754
_refine_ls_number_reflns 12606
_refine_ls_number_restraints 0
_refine_ls_restrained_S_all 1.216
_refine_ls_R_factor_all 0.2383
_refine_ls_R_factor_gt 0.1801
_refine_ls_shift/su_max 0.001
_refine_ls_shift/su_mean 0.000
_refine_ls_structure_factor_coef Fsqd
_refine_ls_weighting_details 'w=1/[\s^2^(Fo^2^)+(0.3700P)^2^+3.2500P] where P=(Fo^2^+2Fc^2^)/3'
_refine_ls_weighting_scheme calc
_refine_ls_wR_factor_gt 0.5010
_refine_ls_wR_factor_ref 0.5520
_reflns_number_gt 7430
_reflns_number_total 12606
_reflns_threshold_expression 'I > 2\s(I)'
_cod_data_source_file ja8b09992_si_001.cif
_cod_data_source_block CorCl7HB
_cod_original_formula_sum 'C78 H61 Cl3.50 O1.50'
_cod_database_code 4133427

loop_
_space_group_symop_operation_xyz
'x, y, z'
'-x, -y, -z'

loop_
_atom_site_type_symbol
_atom_site_label
_atom_site_fract_x
_atom_site_fract_y
_atom_site_fract_z
_atom_site_U_iso_or_equiv
_atom_site_adp_type
_atom_site_calc_flag
_atom_site_refinement_flags_adp
_atom_site_refinement_flags_occupancy
_atom_site_refinement_flags_posn
_atom_site_occupancy
C C1 0.9796(5) 0.9067(4) 0.4705(5) 0.0377(17) Uani d . . . 1
C C2 0.9735(6) 0.9024(4) 0.5504(4) 0.0352(16) Uani d . . . 1
C C3 1.0704(6) 0.8921(4) 0.5935(5) 0.0398(17) Uani d . . . 1
C C4 1.1417(5) 0.8891(4) 0.5390(5) 0.0419(18) Uani d . . . 1
C C5 1.0892(6) 0.8981(4) 0.4638(5) 0.0426(18) Uani d . . . 1
C C6 0.7845(5) 0.8747(4) 0.4339(4) 0.0330(15) Uani d . . . 1
C C7 0.7705(5) 0.8597(4) 0.5136(4) 0.0299(14) Uani d . . . 1
C C8 0.8693(5) 0.8769(4) 0.5748(4) 0.0350(16) Uani d . . . 1
C C9 0.8812(5) 0.8613(4) 0.6564(4) 0.0378(16) Uani d . . . 1
C C10 0.9800(6) 0.8468(5) 0.6958(4) 0.0401(17) Uani d . . . 1
C C11 1.0756(6) 0.8542(4) 0.6619(5) 0.0438(18) Uani d . . . 1
C C12 1.1681(6) 0.8209(5) 0.6812(6) 0.055(2) Uani d . . . 1
H H12 1.1806 0.7997 0.731 0.066 Uiso calc U . R 1
C C13 1.2401(6) 0.8192(5) 0.6282(6) 0.053(2) Uani d . . . 1
H H13 1.3026 0.7996 0.644 0.064 Uiso calc U . R 1
C C14 1.2213(6) 0.8464(5) 0.5512(6) 0.049(2) Uani d . . . 1
C C15 1.2562(7) 0.8262(5) 0.4811(7) 0.059(3) Uani d . . . 1
H H15 1.32 0.8071 0.4858 0.071 Uiso calc U . R 1
C C16 1.2003(7) 0.8334(6) 0.4041(6) 0.060(2) Uani d . . . 1
H H16 1.224 0.8159 0.3584 0.072 Uiso calc U . R 1
C C17 1.1084(6) 0.8667(5) 0.3949(5) 0.048(2) Uani d . . . 1
C C18 1.0174(7) 0.8529(5) 0.3268(6) 0.053(2) Uani d . . . 1
H H18 1.0277 0.8353 0.276 0.063 Uiso calc U . R 1
C C19 0.9140(7) 0.8647(5) 0.3336(5) 0.0463(19) Uani d . . . 1
H H19 0.8571 0.8564 0.2872 0.056 Uiso calc U . R 1
C C20 0.8930(6) 0.8891(4) 0.4097(4) 0.0367(16) Uani d . . . 1
C C21 0.6547(5) 0.8130(4) 0.5241(4) 0.0289(14) Uani d . . . 1
C C22 0.6202(5) 0.7950(4) 0.5985(4) 0.0292(14) Uani d . . . 1
C C23 0.5105(5) 0.7374(4) 0.5975(4) 0.0297(14) Uani d . . . 1
C C24 0.4396(5) 0.6964(4) 0.5265(4) 0.0307(15) Uani d . . . 1
C C25 0.4650(5) 0.7211(4) 0.4537(4) 0.0309(14) Uani d . . . 1
C C26 0.5697(5) 0.7808(4) 0.4529(4) 0.0280(14) Uani d . . . 1
C C27 0.6831(6) 0.8386(4) 0.6776(4) 0.0343(15) Uani d . . . 1
C C28 0.7992(6) 0.8783(4) 0.6986(5) 0.0398(17) Uani d . . . 1
C C29 0.8454(6) 0.9391(5) 0.7637(5) 0.0463(19) Uani d . . . 1
H H29 0.9237 0.9679 0.7737 0.056 Uiso calc U . R 1
C C30 0.7808(6) 0.9591(5) 0.8146(4) 0.0451(19) Uani d . . . 1
C C31 0.6724(6) 0.9061(4) 0.8041(4) 0.0404(17) Uani d . . . 1
H H31 0.6287 0.9123 0.8422 0.048 Uiso calc U . R 1
C C32 0.6236(5) 0.8439(4) 0.7400(4) 0.0324(15) Uani d . . . 1
C C33 0.4673(5) 0.7226(4) 0.6699(4) 0.0330(15) Uani d . . . 1
C C34 0.5184(5) 0.7799(4) 0.7402(4) 0.0362(16) Uani d . . . 1
C C35 0.4710(6) 0.7685(5) 0.8064(4) 0.0438(18) Uani d . . . 1
H H35 0.5053 0.8072 0.8526 0.053 Uiso calc U . R 1
C C36 0.3743(6) 0.7025(5) 0.8092(5) 0.049(2) Uani d . . . 1
C C37 0.3262(6) 0.6480(5) 0.7408(5) 0.0437(18) Uani d . . . 1
H H37 0.26 0.6033 0.7407 0.052 Uiso calc U . R 1
C C38 0.3705(5) 0.6555(4) 0.6711(4) 0.0363(16) Uani d . . . 1
C C39 0.3402(5) 0.6272(4) 0.5270(4) 0.0325(15) Uani d . . . 1
C C40 0.3147(5) 0.6012(4) 0.6002(4) 0.0344(16) Uani d . . . 1
C C41 0.2319(6) 0.5245(4) 0.5992(5) 0.0388(17) Uani d . . . 1
H H41 0.2164 0.5061 0.6485 0.047 Uiso calc U . R 1
C C42 0.1719(6) 0.4748(4) 0.5295(5) 0.0411(17) Uani d . . . 1
C C43 0.1901(6) 0.5073(4) 0.4579(5) 0.0423(18) Uani d . . . 1
H H43 0.1466 0.4761 0.4092 0.051 Uiso calc U . R 1
C C44 0.2695(5) 0.5837(4) 0.4553(4) 0.0335(15) Uani d . . . 1
C C45 0.3820(5) 0.6885(4) 0.3827(4) 0.0324(15) Uani d . . . 1
C C46 0.2853(5) 0.6203(4) 0.3820(4) 0.0329(15) Uani d . . . 1
C C47 0.2056(6) 0.5901(5) 0.3122(4) 0.0417(18) Uani d . . . 1
H H47 0.1418 0.5435 0.3124 0.05 Uiso calc U . R 1
C C48 0.2164(6) 0.6264(5) 0.2416(5) 0.0460(19) Uani d . . . 1
C C49 0.3104(6) 0.6918(5) 0.2421(4) 0.0423(18) Uani d . . . 1
H H49 0.3192 0.7165 0.1943 0.051 Uiso calc U . R 1
C C50 0.3941(5) 0.7239(4) 0.3105(4) 0.0331(15) Uani d . . . 1
C C51 0.5844(5) 0.8118(4) 0.3778(4) 0.0325(15) Uani d . . . 1
C C52 0.4949(5) 0.7914(4) 0.3104(4) 0.0348(15) Uani d . . . 1
C C53 0.5111(6) 0.8343(5) 0.2440(5) 0.0422(18) Uani d . . . 1
H H53 0.4507 0.821 0.1993 0.051 Uiso calc U . R 1
C C54 0.6094(6) 0.8950(5) 0.2391(4) 0.0406(17) Uani d . . . 1
C C55 0.6994(6) 0.9091(4) 0.3033(5) 0.0407(17) Uani d . . . 1
H H55 0.7693 0.9489 0.3014 0.049 Uiso calc U . R 1
C C56 0.6890(5) 0.8660(4) 0.3704(4) 0.0335(15) Uani d . . . 1
C C57 0.8289(7) 1.0342(6) 0.8800(5) 0.060(3) Uani d . . . 1
C C58 0.7915(12) 1.1043(7) 0.8448(9) 0.102(4) Uani d . . . 1
H H58A 0.7092 1.0883 0.8337 0.153 Uiso calc U . R 1
H H58B 0.8187 1.115 0.7952 0.153 Uiso calc U . R 1
H H58C 0.8223 1.1548 0.8827 0.153 Uiso calc U . R 1
C C59 0.9568(11) 1.0648(10) 0.8979(8) 0.124(6) Uani d . . . 1
H H59A 0.9847 1.0604 0.9538 0.186 Uiso calc U . R 1
H H59B 0.983 1.1232 0.8875 0.186 Uiso calc U . R 1
H H59C 0.9849 1.0307 0.8638 0.186 Uiso calc U . R 1
C C60 0.7824(14) 1.0136(11) 0.9525(8) 0.133(4) Uani d . . . 1
H H60A 0.7812 0.9569 0.963 0.199 Uiso calc U . R 1
H H60B 0.7057 1.0172 0.9445 0.199 Uiso calc U . R 1
H H60C 0.8295 1.0532 0.998 0.199 Uiso calc U . R 1
C C61 0.3233(9) 0.6918(7) 0.8836(5) 0.073(3) Uani d . . . 1
C C62 0.4078(14) 0.6771(11) 0.9521(8) 0.133(4) Uani d . . . 1
H H62A 0.4685 0.7294 0.971 0.199 Uiso calc U . R 1
H H62B 0.4391 0.6348 0.9333 0.199 Uiso calc U . R 1
H H62C 0.3698 0.6579 0.9957 0.199 Uiso calc U . R 1
C C63 0.3176(15) 0.7798(11) 0.9179(8) 0.133(4) Uani d . . . 1
H H63A 0.2885 0.8074 0.8742 0.199 Uiso calc U . R 1
H H63B 0.3931 0.8148 0.9444 0.199 Uiso calc U . R 1
H H63C 0.2678 0.7713 0.9564 0.199 Uiso calc U . R 1
C C64 0.2050(13) 0.6500(19) 0.8680(9) 0.217(15) Uani d . . . 1
H H64A 0.1915 0.5908 0.875 0.261 Uiso calc U . R 1
H H64B 0.1721 0.6553 0.8133 0.261 Uiso calc U . R 1
H H64C 0.1703 0.6751 0.9051 0.261 Uiso calc U . R 1
C C65 0.0898(7) 0.3872(5) 0.5298(5) 0.051(2) Uani d . . . 1
C C66 0.0390(9) 0.3824(6) 0.6012(7) 0.081(3) Uani d . . . 1
H H66A -0.0199 0.3287 0.5966 0.122 Uiso calc U . R 1
H H66B 0.0061 0.4278 0.6056 0.122 Uiso calc U . R 1
H H66C 0.097 0.3875 0.6487 0.122 Uiso calc U . R 1
C C67 0.1580(11) 0.3266(6) 0.5305(10) 0.103(5) Uani d . . . 1
H H67A 0.202 0.3302 0.5842 0.154 Uiso calc U . R 1
H H67B 0.2088 0.341 0.493 0.154 Uiso calc U . R 1
H H67C 0.107 0.2697 0.5147 0.154 Uiso calc U . R 1
C C68 -0.0030(10) 0.3630(7) 0.4550(7) 0.091(4) Uani d . . . 1
H H68A -0.0483 0.3047 0.4535 0.136 Uiso calc U . R 1
H H68B 0.0308 0.3699 0.4077 0.136 Uiso calc U . R 1
H H68C -0.051 0.399 0.4558 0.136 Uiso calc U . R 1
C C69 0.1261(7) 0.5896(6) 0.1663(5) 0.061(2) Uani d . . . 1
C C70 0.0164(13) 0.608(2) 0.1805(9) 0.196(13) Uani d . . . 1
H H70A 0.0246 0.6675 0.1758 0.294 Uiso calc U . R 1
H H70B 0.0043 0.5958 0.2338 0.294 Uiso calc U . R 1
H H70C -0.0481 0.5739 0.1406 0.294 Uiso calc U . R 1
C C71 0.091(2) 0.4979(9) 0.1543(10) 0.188(12) Uani d . . . 1
H H71A 0.0645 0.4788 0.0974 0.282 Uiso calc U . R 1
H H71B 0.03 0.4753 0.1826 0.282 Uiso calc U . R 1
H H71C 0.1548 0.4785 0.1749 0.282 Uiso calc U . R 1
C C72 0.1568(11) 0.6249(13) 0.0930(7) 0.134(7) Uani d . . . 1
H H72A 0.1713 0.6854 0.0996 0.202 Uiso calc U . R 1
H H72B 0.0949 0.5999 0.0476 0.202 Uiso calc U . R 1
H H72C 0.2246 0.6127 0.0834 0.202 Uiso calc U . R 1
C C73 0.6204(7) 0.9466(6) 0.1684(5) 0.055(2) Uani d . . . 1
C C74 0.7451(9) 0.9839(9) 0.1608(6) 0.089(4) Uani d . . . 1
H H74A 0.7485 1.0135 0.1133 0.133 Uiso calc U . R 1
H H74B 0.7784 0.9388 0.1561 0.133 Uiso calc U . R 1
H H74C 0.7868 1.0229 0.2081 0.133 Uiso calc U . R 1
C C75 0.5704(11) 1.0163(8) 0.1812(8) 0.089(4) Uani d . . . 1
H H75A 0.4948 0.9929 0.1918 0.134 Uiso calc U . R 1
H H75B 0.5663 1.0453 0.1333 0.134 Uiso calc U . R 1
H H75C 0.6179 1.0558 0.2266 0.134 Uiso calc U . R 1
C C76 0.5502(10) 0.8945(8) 0.0910(6) 0.086(4) Uani d . . . 1
H H76A 0.4724 0.8703 0.0973 0.128 Uiso calc U . R 1
H H76B 0.5811 0.8497 0.0785 0.128 Uiso calc U . R 1
H H76C 0.5521 0.9301 0.0477 0.128 Uiso calc U . R 1
C C77 0.4814(14) 0.0196(10) 0.5297(10) 0.116(3) Uani d . . . 1
C C78 0.7554(13) 0.7386(10) 0.9059(10) 0.116(3) Uani d . . . 1
Cl Cl1 0.98594(17) 0.81555(16) 0.79145(13) 0.0609(7) Uani d . . . 1
Cl Cl2 0.5353(3) -0.0144(2) 0.62357(19) 0.0953(10) Uani d . . . 1
Cl Cl3 0.7313(7) 0.7947(5) 0.9909(5) 0.115(2) Uani d . P . 0.5
O O1 0.9445(8) 0.7196(6) 0.9666(5) 0.106(3) Uani d . . . 1
Cl O2 0.2507(4) 0.3592(3) 0.3026(3) 0.1350(16) Uani d . . . 1
O O3 0.7718(15) 0.6683(19) 0.1939(15) 0.184(15) Uani d . P . 0.5

loop_
_atom_site_aniso_label
_atom_site_aniso_U_11
_atom_site_aniso_U_22
_atom_site_aniso_U_33
_atom_site_aniso_U_12
_atom_site_aniso_U_13
_atom_site_aniso_U_23
C1 0.027(3) 0.027(3) 0.063(5) 0.008(3) 0.018(3) 0.013(3)
C2 0.034(4) 0.023(3) 0.047(4) 0.004(3) 0.014(3) 0.000(3)
C3 0.025(3) 0.031(4) 0.054(5) -0.002(3) 0.005(3) -0.003(3)
C4 0.018(3) 0.025(3) 0.071(5) -0.009(3) 0.005(3) 0.002(3)
C5 0.034(4) 0.028(3) 0.067(5) 0.000(3) 0.027(4) 0.010(3)
C6 0.031(3) 0.028(3) 0.039(4) 0.004(3) 0.014(3) 0.006(3)
C7 0.021(3) 0.026(3) 0.042(4) 0.003(2) 0.010(3) 0.008(3)
C8 0.026(3) 0.023(3) 0.046(4) -0.002(3) -0.002(3) 0.000(3)
C9 0.024(3) 0.037(4) 0.045(4) -0.002(3) 0.007(3) 0.001(3)
C10 0.035(4) 0.042(4) 0.038(4) 0.007(3) 0.003(3) 0.005(3)
C11 0.034(4) 0.032(4) 0.058(5) 0.001(3) 0.007(3) 0.000(3)
C12 0.034(4) 0.056(5) 0.070(6) 0.011(4) -0.002(4) 0.007(4)
C13 0.026(4) 0.046(4) 0.082(6) 0.010(3) -0.002(4) 0.000(4)
C14 0.030(4) 0.033(4) 0.082(6) 0.003(3) 0.016(4) 0.002(4)
C15 0.031(4) 0.040(4) 0.117(8) 0.014(3) 0.035(5) 0.012(5)
C16 0.043(5) 0.063(6) 0.078(7) 0.009(4) 0.033(5) 0.018(5)
C17 0.037(4) 0.040(4) 0.070(6) 0.006(3) 0.027(4) 0.005(4)
C18 0.041(4) 0.056(5) 0.062(5) 0.011(4) 0.021(4) 0.007(4)
C19 0.044(4) 0.052(5) 0.051(5) 0.016(4) 0.024(4) 0.023(4)
C20 0.029(4) 0.033(4) 0.047(4) 0.006(3) 0.010(3) 0.009(3)
C21 0.023(3) 0.018(3) 0.048(4) 0.007(2) 0.011(3) 0.002(3)
C22 0.022(3) 0.021(3) 0.041(4) 0.004(2) 0.005(3) 0.000(3)
C23 0.029(3) 0.023(3) 0.037(4) 0.004(3) 0.012(3) 0.007(3)
C24 0.021(3) 0.029(3) 0.040(4) 0.003(3) 0.008(3) 0.007(3)
C25 0.030(3) 0.022(3) 0.038(4) 0.003(3) 0.007(3) 0.001(3)
C26 0.022(3) 0.024(3) 0.037(4) 0.006(2) 0.005(3) 0.000(3)
C27 0.034(4) 0.031(3) 0.035(4) 0.005(3) 0.008(3) 0.002(3)
C28 0.026(3) 0.035(4) 0.052(5) -0.001(3) 0.013(3) -0.001(3)
C29 0.033(4) 0.046(4) 0.046(5) -0.004(3) 0.005(3) -0.010(3)
C30 0.042(4) 0.044(4) 0.037(4) -0.005(3) 0.007(3) -0.001(3)
C31 0.038(4) 0.041(4) 0.034(4) 0.002(3) 0.005(3) 0.000(3)
C32 0.025(3) 0.037(4) 0.031(4) 0.003(3) 0.006(3) 0.004(3)
C33 0.030(3) 0.025(3) 0.043(4) 0.003(3) 0.011(3) 0.006(3)
C34 0.026(3) 0.039(4) 0.037(4) 0.002(3) 0.000(3) 0.009(3)
C35 0.032(4) 0.057(5) 0.032(4) -0.002(3) 0.008(3) 0.001(3)
C36 0.037(4) 0.056(5) 0.045(5) -0.004(4) 0.014(3) 0.009(4)
C37 0.030(4) 0.048(4) 0.045(4) -0.005(3) 0.014(3) 0.007(3)
C38 0.028(3) 0.033(4) 0.047(4) 0.007(3) 0.007(3) 0.009(3)
C39 0.026(3) 0.024(3) 0.045(4) 0.002(3) 0.011(3) 0.004(3)
C40 0.031(3) 0.024(3) 0.049(4) 0.008(3) 0.012(3) 0.005(3)
C41 0.036(4) 0.027(3) 0.053(5) 0.003(3) 0.016(3) 0.011(3)
C42 0.036(4) 0.031(4) 0.055(5) 0.003(3) 0.017(3) 0.006(3)
C43 0.033(4) 0.029(4) 0.056(5) -0.006(3) 0.012(3) 0.000(3)
C44 0.020(3) 0.032(3) 0.045(4) 0.001(3) 0.011(3) 0.000(3)
C45 0.022(3) 0.029(3) 0.043(4) 0.004(3) 0.007(3) -0.003(3)
C46 0.025(3) 0.027(3) 0.042(4) 0.002(3) 0.007(3) -0.002(3)
C47 0.024(3) 0.047(4) 0.039(4) -0.009(3) 0.003(3) -0.004(3)
C48 0.028(4) 0.056(5) 0.047(5) 0.002(3) 0.010(3) -0.003(4)
C49 0.037(4) 0.046(4) 0.035(4) -0.001(3) 0.009(3) 0.004(3)
C50 0.029(3) 0.032(3) 0.036(4) 0.005(3) 0.009(3) -0.002(3)
C51 0.025(3) 0.023(3) 0.045(4) -0.001(3) 0.009(3) 0.000(3)
C52 0.027(3) 0.037(4) 0.037(4) 0.002(3) 0.011(3) 0.001(3)
C53 0.035(4) 0.042(4) 0.040(4) -0.003(3) 0.009(3) 0.000(3)
C54 0.038(4) 0.047(4) 0.036(4) 0.011(3) 0.011(3) 0.005(3)
C55 0.024(3) 0.039(4) 0.053(5) -0.001(3) 0.008(3) 0.006(3)
C56 0.020(3) 0.028(3) 0.048(4) 0.001(3) 0.006(3) 0.005(3)
C57 0.053(5) 0.060(5) 0.046(5) -0.016(4) 0.015(4) -0.009(4)
C58 0.107(10) 0.064(7) 0.122(11) 0.020(7) 0.013(8) -0.028(7)
C59 0.071(8) 0.146(13) 0.097(10) -0.035(8) 0.007(7) -0.063(9)
C60 0.139(8) 0.148(8) 0.076(5) -0.026(6) 0.054(5) -0.011(5)
C61 0.084(7) 0.073(6) 0.036(5) -0.021(5) 0.018(5) 0.006(4)
C62 0.139(8) 0.148(8) 0.076(5) -0.026(6) 0.054(5) -0.011(5)
C63 0.139(8) 0.148(8) 0.076(5) -0.026(6) 0.054(5) -0.011(5)
C64 0.086(10) 0.40(4) 0.082(10) -0.061(15) 0.063(9) -0.048(15)
C65 0.045(4) 0.032(4) 0.066(5) -0.008(3) 0.020(4) 0.001(4)
C66 0.068(6) 0.054(6) 0.107(8) -0.022(5) 0.050(6) 0.011(5)
C67 0.103(9) 0.032(5) 0.189(14) 0.017(5) 0.071(9) 0.036(7)
C68 0.081(8) 0.053(6) 0.097(8) -0.033(5) 0.001(6) 0.007(6)
C69 0.042(5) 0.069(6) 0.044(5) -0.016(4) -0.003(4) -0.004(4)
C70 0.076(10) 0.44(4) 0.065(9) 0.088(16) -0.008(7) 0.014(15)
C71 0.25(2) 0.074(9) 0.128(14) -0.043(12) -0.106(15) 0.007(9)
C72 0.075(8) 0.213(18) 0.046(6) -0.050(10) -0.002(6) 0.006(8)
C73 0.049(5) 0.059(5) 0.047(5) 0.000(4) 0.011(4) 0.007(4)
C74 0.072(7) 0.117(10) 0.057(6) -0.012(6) 0.026(5) 0.021(6)
C75 0.099(9) 0.085(8) 0.094(9) 0.033(7) 0.028(7) 0.048(7)
C76 0.089(8) 0.094(8) 0.039(5) -0.020(6) 0.006(5) 0.007(5)
C77 0.112(8) 0.116(8) 0.136(9) 0.040(6) 0.055(7) 0.020(7)
C78 0.112(8) 0.116(8) 0.136(9) 0.040(6) 0.055(7) 0.020(7)
Cl1 0.0385(11) 0.0869(17) 0.0526(13) 0.0141(10) 0.0023(9) 0.0192(11)
Cl2 0.112(2) 0.108(2) 0.076(2) 0.0427(19) 0.0265(17) 0.0252(17)
Cl3 0.129(6) 0.107(5) 0.121(6) 0.047(5) 0.046(5) 0.004(4)
O1 0.122(7) 0.116(7) 0.083(6) 0.067(6) -0.023(5) -0.003(5)
O2 0.144(4) 0.091(3) 0.168(4) 0.036(2) 0.026(3) 0.010(2)
O3 0.059(11) 0.27(3) 0.17(2) 0.049(14) -0.056(12) -0.16(2)

loop_
_atom_type_symbol
_atom_type_description
_atom_type_scat_dispersion_real
_atom_type_scat_dispersion_imag
_atom_type_scat_source
C C 0.0033 0.0016 'International Tables Vol C Tables 4.2.6.8 and 6.1.1.4'
H H 0.0000 0.0000 'International Tables Vol C Tables 4.2.6.8 and 6.1.1.4'
Cl Cl 0.1484 0.1585 'International Tables Vol C Tables 4.2.6.8 and 6.1.1.4'
O O 0.0106 0.0060 'International Tables Vol C Tables 4.2.6.8 and 6.1.1.4'

loop_
_geom_angle_atom_site_label_1
_geom_angle_atom_site_label_2
_geom_angle_atom_site_label_3
_geom_angle_site_symmetry_1
_geom_angle
C20 C1 C2 . 126.0(6)
C20 C1 C5 . 123.5(7)
C2 C1 C5 . 105.8(6)
C3 C2 C1 . 110.8(6)
C3 C2 C8 . 122.7(7)
C1 C2 C8 . 121.6(6)
C11 C3 C2 . 124.5(7)
C11 C3 C4 . 122.4(7)
C2 C3 C4 . 106.9(7)
C5 C4 C14 . 122.5(8)
C5 C4 C3 . 109.3(6)
C14 C4 C3 . 122.2(8)
C17 C5 C4 . 124.3(7)
C17 C5 C1 . 122.2(8)
C4 C5 C1 . 107.2(7)
C7 C6 C56 . 121.4(6)
C7 C6 C20 . 122.3(6)
C56 C6 C20 . 115.8(6)
C8 C7 C6 . 118.2(6)
C8 C7 C21 . 123.8(6)
C6 C7 C21 . 117.0(6)
C9 C8 C2 . 112.4(6)
C9 C8 C7 . 130.4(6)
C2 C8 C7 . 116.6(6)
C8 C9 C10 . 120.1(6)
C8 C9 C28 . 116.2(6)
C10 C9 C28 . 122.6(7)
C11 C10 C9 . 123.9(7)
C11 C10 Cl1 . 116.8(6)
C9 C10 Cl1 . 119.3(6)
C3 C11 C10 . 112.1(7)
C3 C11 C12 . 115.9(7)
C10 C11 C12 . 131.5(8)
C13 C12 C11 . 121.5(8)
C13 C12 H12 . 119.2
C11 C12 H12 . 119.2
C12 C13 C14 . 121.2(7)
C12 C13 H13 . 119.4
C14 C13 H13 . 119.4
C4 C14 C15 . 113.6(8)
C4 C14 C13 . 115.2(8)
C15 C14 C13 . 130.3(8)
C14 C15 C16 . 122.9(8)
C14 C15 H15 . 118.6
C16 C15 H15 . 118.6
C17 C16 C15 . 120.2(8)
C17 C16 H16 . 119.9
C15 C16 H16 . 119.9
C5 C17 C16 . 115.1(8)
C5 C17 C18 . 114.7(7)
C16 C17 C18 . 128.2(8)
C19 C18 C17 . 122.1(8)
C19 C18 H18 . 119.0
C17 C18 H18 . 119.0
C18 C19 C20 . 121.1(8)
C18 C19 H19 . 119.5
C20 C19 H19 . 119.5
C1 C20 C19 . 115.9(7)
C1 C20 C6 . 113.6(7)
C19 C20 C6 . 128.0(7)
C22 C21 C26 . 116.4(5)
C22 C21 C7 . 126.5(6)
C26 C21 C7 . 117.1(6)
C21 C22 C23 . 119.1(6)
C21 C22 C27 . 125.1(5)
C23 C22 C27 . 115.4(6)
C24 C23 C22 . 121.3(6)
C24 C23 C33 . 117.1(5)
C22 C23 C33 . 121.5(6)
C23 C24 C25 . 120.0(6)
C23 C24 C39 . 120.6(6)
C25 C24 C39 . 119.4(6)
C24 C25 C26 . 119.3(6)
C24 C25 C45 . 118.8(6)
C26 C25 C45 . 121.8(6)
C25 C26 C51 . 116.4(6)
C25 C26 C21 . 122.2(6)
C51 C26 C21 . 121.3(5)
C28 C27 C32 . 114.4(6)
C28 C27 C22 . 126.0(6)
C32 C27 C22 . 119.5(6)
C29 C28 C27 . 121.1(7)
C29 C28 C9 . 114.2(6)
C27 C28 C9 . 124.6(6)
C30 C29 C28 . 122.3(7)
C30 C29 H29 . 118.9
C28 C29 H29 . 118.9
C31 C30 C29 . 115.4(7)
C31 C30 C57 . 122.5(7)
C29 C30 C57 . 122.1(7)
C30 C31 C32 . 123.2(7)
C30 C31 H31 . 118.4
C32 C31 H31 . 118.4
C31 C32 C27 . 119.6(6)
C31 C32 C34 . 120.5(6)
C27 C32 C34 . 119.6(6)
C38 C33 C34 . 118.8(6)
C38 C33 C23 . 121.1(6)
C34 C33 C23 . 119.9(6)
C35 C34 C33 . 119.1(6)
C35 C34 C32 . 122.9(6)
C33 C34 C32 . 117.9(6)
C34 C35 C36 . 123.3(7)
C34 C35 H35 . 118.4
C36 C35 H35 . 118.4
C37 C36 C35 . 116.8(7)
C37 C36 C61 . 121.2(7)
C35 C36 C61 . 122.1(7)
C36 C37 C38 . 123.0(6)
C36 C37 H37 . 118.5
C38 C37 H37 . 118.5
C37 C38 C33 . 119.0(6)
C37 C38 C40 . 121.4(6)
C33 C38 C40 . 119.4(6)
C44 C39 C40 . 119.2(6)
C44 C39 C24 . 121.0(6)
C40 C39 C24 . 119.8(6)
C39 C40 C41 . 118.5(6)
C39 C40 C38 . 118.5(6)
C41 C40 C38 . 123.0(7)
C42 C41 C40 . 122.7(7)
C42 C41 H41 . 118.6
C40 C41 H41 . 118.6
C41 C42 C43 . 117.0(6)
C41 C42 C65 . 122.0(7)
C43 C42 C65 . 121.0(7)
C44 C43 C42 . 122.6(7)
C44 C43 H43 . 118.7
C42 C43 H43 . 118.7
C43 C44 C39 . 118.8(7)
C43 C44 C46 . 123.2(6)
C39 C44 C46 . 118.0(6)
C50 C45 C46 . 117.9(6)
C50 C45 C25 . 120.8(6)
C46 C45 C25 . 121.3(6)
C47 C46 C45 . 120.1(6)
C47 C46 C44 . 120.7(6)
C45 C46 C44 . 119.2(6)
C46 C47 C48 . 121.9(6)
C46 C47 H47 . 119.1
C48 C47 H47 . 119.1
C49 C48 C47 . 118.0(7)
C49 C48 C69 . 122.5(7)
C47 C48 C69 . 119.4(6)
C48 C49 C50 . 122.4(7)
C48 C49 H49 . 118.8
C50 C49 H49 . 118.8
C49 C50 C45 . 119.6(6)
C49 C50 C52 . 122.3(6)
C45 C50 C52 . 118.0(6)
C52 C51 C56 . 118.1(6)
C52 C51 C26 . 122.0(6)
C56 C51 C26 . 119.9(6)
C53 C52 C51 . 118.2(6)
C53 C52 C50 . 122.3(6)
C51 C52 C50 . 119.4(6)
C54 C53 C52 . 124.3(7)
C54 C53 H53 . 117.9
C52 C53 H53 . 117.9
C53 C54 C55 . 116.6(7)
C53 C54 C73 . 122.7(7)
C55 C54 C73 . 120.7(6)
C56 C55 C54 . 121.5(6)
C56 C55 H55 . 119.2
C54 C55 H55 . 119.2
C55 C56 C51 . 120.6(6)
C55 C56 C6 . 121.8(6)
C51 C56 C6 . 117.7(6)
C60 C57 C58 . 110.1(12)
C60 C57 C59 . 112.2(11)
C58 C57 C59 . 106.2(11)
C60 C57 C30 . 110.4(8)
C58 C57 C30 . 105.4(8)
C59 C57 C30 . 112.2(9)
C57 C58 H58A . 109.5
C57 C58 H58B . 109.5
H58A C58 H58B . 109.5
C57 C58 H58C . 109.5
H58A C58 H58C . 109.5
H58B C58 H58C . 109.5
C57 C59 H59A . 109.5
C57 C59 H59B . 109.5
H59A C59 H59B . 109.5
C57 C59 H59C . 109.5
H59A C59 H59C . 109.5
H59B C59 H59C . 109.5
C57 C60 H60A . 109.5
C57 C60 H60B . 109.5
H60A C60 H60B . 109.5
C57 C60 H60C . 109.5
H60A C60 H60C . 109.5
H60B C60 H60C . 109.5
C64 C61 C36 . 114.4(9)
C64 C61 C62 . 124.4(13)
C36 C61 C62 . 109.6(10)
C64 C61 C63 . 96.6(15)
C36 C61 C63 . 109.1(8)
C62 C61 C63 . 99.6(11)
C61 C62 H62A . 109.5
C61 C62 H62B . 109.5
H62A C62 H62B . 109.5
C61 C62 H62C . 109.5
H62A C62 H62C . 109.5
H62B C62 H62C . 109.5
C61 C63 H63A . 109.5
C61 C63 H63B . 109.5
H63A C63 H63B . 109.5
C61 C63 H63C . 109.5
H63A C63 H63C . 109.5
H63B C63 H63C . 109.5
C61 C64 H64A . 109.5
C61 C64 H64B . 109.5
H64A C64 H64B . 109.5
C61 C64 H64C . 109.5
H64A C64 H64C . 109.5
H64B C64 H64C . 109.5
C66 C65 C68 . 109.6(9)
C66 C65 C67 . 109.5(9)
C68 C65 C67 . 108.6(10)
C66 C65 C42 . 111.0(7)
C68 C65 C42 . 111.3(7)
C67 C65 C42 . 106.8(7)
C65 C66 H66A . 109.5
C65 C66 H66B . 109.5
H66A C66 H66B . 109.5
C65 C66 H66C . 109.5
H66A C66 H66C . 109.5
H66B C66 H66C . 109.5
C65 C67 H67A . 109.5
C65 C67 H67B . 109.5
H67A C67 H67B . 109.5
C65 C67 H67C . 109.5
H67A C67 H67C . 109.5
H67B C67 H67C . 109.5
C65 C68 H68A . 109.5
C65 C68 H68B . 109.5
H68A C68 H68B . 109.5
C65 C68 H68C . 109.5
H68A C68 H68C . 109.5
H68B C68 H68C . 109.5
C71 C69 C72 . 110.5(13)
C71 C69 C48 . 112.9(9)
C72 C69 C48 . 113.8(7)
C71 C69 C70 . 103.0(16)
C72 C69 C70 . 109.1(13)
C48 C69 C70 . 106.9(9)
C69 C70 H70A . 109.5
C69 C70 H70B . 109.5
H70A C70 H70B . 109.5
C69 C70 H70C . 109.5
H70A C70 H70C . 109.5
H70B C70 H70C . 109.5
C69 C71 H71A . 109.5
C69 C71 H71B . 109.5
H71A C71 H71B . 109.5
C69 C71 H71C . 109.5
H71A C71 H71C . 109.5
H71B C71 H71C . 109.5
C69 C72 H72A . 109.5
C69 C72 H72B . 109.5
H72A C72 H72B . 109.5
C69 C72 H72C . 109.5
H72A C72 H72C . 109.5
H72B C72 H72C . 109.5
C75 C73 C54 . 107.8(8)
C75 C73 C76 . 105.9(10)
C54 C73 C76 . 110.8(7)
C75 C73 C74 . 109.8(9)
C54 C73 C74 . 111.7(8)
C76 C73 C74 . 110.5(8)
C73 C74 H74A . 109.5
C73 C74 H74B . 109.5
H74A C74 H74B . 109.5
C73 C74 H74C . 109.5
H74A C74 H74C . 109.5
H74B C74 H74C . 109.5
C73 C75 H75A . 109.5
C73 C75 H75B . 109.5
H75A C75 H75B . 109.5
C73 C75 H75C . 109.5
H75A C75 H75C . 109.5
H75B C75 H75C . 109.5
C73 C76 H76A . 109.5
C73 C76 H76B . 109.5
H76A C76 H76B . 109.5
C73 C76 H76C . 109.5
H76A C76 H76C . 109.5
H76B C76 H76C . 109.5
C77 C77 Cl2 2_656 106.1(17)

loop_
_geom_bond_atom_site_label_1
_geom_bond_atom_site_label_2
_geom_bond_site_symmetry_2
_geom_bond_distance
C1 C20 . 1.327(10)
C1 C2 . 1.393(11)
C1 C5 . 1.465(10)
C2 C3 . 1.385(10)
C2 C8 . 1.412(10)
C3 C11 . 1.368(11)
C3 C4 . 1.420(11)
C4 C5 . 1.384(11)
C4 C14 . 1.401(11)
C5 C17 . 1.360(11)
C6 C7 . 1.437(9)
C6 C56 . 1.449(10)
C6 C20 . 1.465(10)
C7 C8 . 1.434(9)
C7 C21 . 1.499(8)
C8 C9 . 1.430(10)
C9 C10 . 1.413(10)
C9 C28 . 1.452(10)
C10 C11 . 1.414(11)
C10 Cl1 . 1.748(8)
C11 C12 . 1.442(11)
C12 C13 . 1.404(13)
C12 H12 . 0.95
C13 C14 . 1.428(13)
C13 H13 . 0.95
C14 C15 . 1.413(13)
C15 C16 . 1.417(14)
C15 H15 . 0.95
C16 C17 . 1.428(12)
C16 H16 . 0.95
C17 C18 . 1.449(12)
C18 C19 . 1.409(11)
C18 H18 . 0.95
C19 C20 . 1.442(11)
C19 H19 . 0.95
C21 C22 . 1.441(9)
C21 C26 . 1.442(9)
C22 C23 . 1.444(9)
C22 C27 . 1.481(9)
C23 C24 . 1.391(9)
C23 C33 . 1.450(9)
C24 C25 . 1.400(9)
C24 C39 . 1.449(9)
C25 C26 . 1.416(9)
C25 C45 . 1.428(9)
C26 C51 . 1.439(9)
C27 C28 . 1.401(9)
C27 C32 . 1.429(10)
C28 C29 . 1.393(10)
C29 C30 . 1.391(11)
C29 H29 . 0.95
C30 C31 . 1.379(10)
C30 C57 . 1.547(11)
C31 C32 . 1.397(10)
C31 H31 . 0.95
C32 C34 . 1.452(9)
C33 C38 . 1.411(9)
C33 C34 . 1.431(10)
C34 C35 . 1.374(10)
C35 C36 . 1.406(10)
C35 H35 . 0.95
C36 C37 . 1.380(11)
C36 C61 . 1.527(12)
C37 C38 . 1.406(10)
C37 H37 . 0.95
C38 C40 . 1.422(10)
C39 C44 . 1.410(10)
C39 C40 . 1.413(10)
C40 C41 . 1.405(9)
C41 C42 . 1.384(11)
C41 H41 . 0.95
C42 C43 . 1.403(11)
C42 C65 . 1.540(10)
C43 C44 . 1.393(9)
C43 H43 . 0.95
C44 C46 . 1.451(10)
C45 C50 . 1.418(10)
C45 C46 . 1.413(9)
C46 C47 . 1.389(10)
C47 C48 . 1.398(11)
C47 H47 . 0.95
C48 C49 . 1.366(10)
C48 C69 . 1.533(11)
C49 C50 . 1.401(10)
C49 H49 . 0.95
C50 C52 . 1.443(9)
C51 C52 . 1.422(10)
C51 C56 . 1.406(9)
C52 C53 . 1.397(10)
C53 C54 . 1.382(10)
C53 H53 . 0.95
C54 C55 . 1.396(10)
C54 C73 . 1.536(11)
C55 C56 . 1.402(10)
C55 H55 . 0.95
C57 C60 . 1.486(15)
C57 C58 . 1.517(17)
C57 C59 . 1.523(15)
C58 H58A . 0.98
C58 H58B . 0.98
C58 H58C . 0.98
C59 H59A . 0.98
C59 H59B . 0.98
C59 H59C . 0.98
C60 H60A . 0.98
C60 H60B . 0.98
C60 H60C . 0.98
C61 C64 . 1.430(17)
C61 C62 . 1.53(2)
C61 C63 . 1.60(2)
C62 H62A . 0.98
C62 H62B . 0.98
C62 H62C . 0.98
C63 H63A . 0.98
C63 H63B . 0.98
C63 H63C . 0.98
C64 H64A . 0.98
C64 H64B . 0.98
C64 H64C . 0.98
C65 C66 . 1.478(13)
C65 C68 . 1.529(14)
C65 C67 . 1.522(14)
C66 H66A . 0.98
C66 H66B . 0.98
C66 H66C . 0.98
C67 H67A . 0.98
C67 H67B . 0.98
C67 H67C . 0.98
C68 H68A . 0.98
C68 H68B . 0.98
C68 H68C . 0.98
C69 C71 . 1.472(18)
C69 C72 . 1.486(15)
C69 C70 . 1.57(2)
C70 H70A . 0.98
C70 H70B . 0.98
C70 H70C . 0.98
C71 H71A . 0.98
C71 H71B . 0.98
C71 H71C . 0.98
C72 H72A . 0.98
C72 H72B . 0.98
C72 H72C . 0.98
C73 C75 . 1.516(16)
C73 C76 . 1.527(13)
C73 C74 . 1.555(13)
C74 H74A . 0.98
C74 H74B . 0.98
C74 H74C . 0.98
C75 H75A . 0.98
C75 H75B . 0.98
C75 H75C . 0.98
C76 H76A . 0.98
C76 H76B . 0.98
C76 H76C . 0.98
C77 C77 2_656 1.41(3)
C77 Cl2 . 1.829(18)
C78 Cl3 . 1.817(18)

loop_
_geom_torsion_atom_site_label_1
_geom_torsion_atom_site_label_2
_geom_torsion_atom_site_label_3
_geom_torsion_atom_site_label_4
_geom_torsion
C20 C1 C2 C3 156.3(7)
C5 C1 C2 C3 0.2(7)
C20 C1 C2 C8 0.6(11)
C5 C1 C2 C8 -155.5(6)
C1 C2 C3 C11 -153.0(7)
C8 C2 C3 C11 2.3(11)
C1 C2 C3 C4 -0.4(8)
C8 C2 C3 C4 155.0(6)
C11 C3 C4 C5 153.8(7)
C2 C3 C4 C5 0.4(8)
C11 C3 C4 C14 0.7(10)
C2 C3 C4 C14 -152.7(7)
C14 C4 C5 C17 0.4(11)
C3 C4 C5 C17 -152.6(7)
C14 C4 C5 C1 152.7(6)
C3 C4 C5 C1 -0.3(7)
C20 C1 C5 C17 -3.8(11)
C2 C1 C5 C17 153.1(7)
C20 C1 C5 C4 -156.8(7)
C2 C1 C5 C4 0.1(7)
C56 C6 C7 C8 -174.4(6)
C20 C6 C7 C8 13.5(9)
C56 C6 C7 C21 16.2(9)
C20 C6 C7 C21 -155.8(6)
C3 C2 C8 C9 15.9(9)
C1 C2 C8 C9 168.7(6)
C3 C2 C8 C7 -155.8(6)
C1 C2 C8 C7 -3.0(9)
C6 C7 C8 C9 -173.9(7)
C21 C7 C8 C9 -5.3(11)
C6 C7 C8 C2 -3.9(9)
C21 C7 C8 C2 164.6(6)
C2 C8 C9 C10 -19.4(9)
C7 C8 C9 C10 150.8(7)
C2 C8 C9 C28 148.4(6)
C7 C8 C9 C28 -41.3(10)
C8 C9 C10 C11 6.3(11)
C28 C9 C10 C11 -160.8(7)
C8 C9 C10 Cl1 -172.3(5)
C28 C9 C10 Cl1 20.6(9)
C2 C3 C11 C10 -16.1(10)
C4 C3 C11 C10 -164.7(6)
C2 C3 C11 C12 157.1(7)
C4 C3 C11 C12 8.4(10)
C9 C10 C11 C3 11.7(10)
Cl1 C10 C11 C3 -169.7(5)
C9 C10 C11 C12 -160.1(8)
Cl1 C10 C11 C12 18.5(11)
C3 C11 C12 C13 -7.1(11)
C10 C11 C12 C13 164.4(8)
C11 C12 C13 C14 -3.3(12)
C5 C4 C14 C15 10.1(10)
C3 C4 C14 C15 159.7(7)
C5 C4 C14 C13 -160.5(7)
C3 C4 C14 C13 -10.9(10)
C12 C13 C14 C4 12.0(11)
C12 C13 C14 C15 -156.7(8)
C4 C14 C15 C16 -12.0(11)
C13 C14 C15 C16 156.9(8)
C14 C15 C16 C17 3.8(12)
C4 C5 C17 C16 -9.2(10)
C1 C5 C17 C16 -157.5(7)
C4 C5 C17 C18 156.1(7)
C1 C5 C17 C18 7.8(10)
C15 C16 C17 C5 7.0(11)
C15 C16 C17 C18 -155.9(8)
C5 C17 C18 C19 -5.1(11)
C16 C17 C18 C19 157.8(8)
C17 C18 C19 C20 -1.7(12)
C2 C1 C20 C19 -155.5(7)
C5 C1 C20 C19 -3.3(10)
C2 C1 C20 C6 8.2(10)
C5 C1 C20 C6 160.4(6)
C18 C19 C20 C1 5.9(10)
C18 C19 C20 C6 -155.1(7)
C7 C6 C20 C1 -15.3(9)
C56 C6 C20 C1 172.3(6)
C7 C6 C20 C19 146.0(7)
C56 C6 C20 C19 -26.4(10)
C8 C7 C21 C22 14.8(10)
C6 C7 C21 C22 -176.5(6)
C8 C7 C21 C26 -163.3(6)
C6 C7 C21 C26 5.4(8)
C26 C21 C22 C23 8.6(8)
C7 C21 C22 C23 -169.6(6)
C26 C21 C22 C27 -163.6(6)
C7 C21 C22 C27 18.2(10)
C21 C22 C23 C24 2.8(9)
C27 C22 C23 C24 175.8(6)
C21 C22 C23 C33 -174.4(6)
C27 C22 C23 C33 -1.5(9)
C22 C23 C24 C25 -11.3(10)
C33 C23 C24 C25 166.1(6)
C22 C23 C24 C39 167.7(6)
C33 C23 C24 C39 -15.0(9)
C23 C24 C25 C26 7.6(9)
C39 C24 C25 C26 -171.3(6)
C23 C24 C25 C45 -169.1(6)
C39 C24 C25 C45 12.0(9)
C24 C25 C26 C51 -171.8(6)
C45 C25 C26 C51 4.8(9)
C24 C25 C26 C21 4.4(9)
C45 C25 C26 C21 -179.0(6)
C22 C21 C26 C25 -12.4(9)
C7 C21 C26 C25 166.0(6)
C22 C21 C26 C51 163.7(6)
C7 C21 C26 C51 -18.0(8)
C21 C22 C27 C28 -26.5(11)
C23 C22 C27 C28 161.0(7)
C21 C22 C27 C32 152.2(6)
C23 C22 C27 C32 -20.3(9)
C32 C27 C28 C29 -19.8(11)
C22 C27 C28 C29 158.9(7)
C32 C27 C28 C9 160.4(7)
C22 C27 C28 C9 -20.9(12)
C8 C9 C28 C29 -119.0(8)
C10 C9 C28 C29 48.5(10)
C8 C9 C28 C27 60.8(9)
C10 C9 C28 C27 -131.7(8)
C27 C28 C29 C30 5.0(13)
C9 C28 C29 C30 -175.2(8)
C28 C29 C30 C31 9.9(12)
C28 C29 C30 C57 -171.8(8)
C29 C30 C31 C32 -9.2(12)
C57 C30 C31 C32 172.6(8)
C30 C31 C32 C27 -6.2(11)
C30 C31 C32 C34 167.7(7)
C28 C27 C32 C31 20.3(10)
C22 C27 C32 C31 -158.5(6)
C28 C27 C32 C34 -153.7(6)
C22 C27 C32 C34 27.5(9)
C24 C23 C33 C38 14.8(9)
C22 C23 C33 C38 -167.8(6)
C24 C23 C33 C34 -160.7(6)
C22 C23 C33 C34 16.7(9)
C38 C33 C34 C35 -0.8(10)
C23 C33 C34 C35 174.8(7)
C38 C33 C34 C32 174.5(6)
C23 C33 C34 C32 -9.9(10)
C31 C32 C34 C35 -10.6(11)
C27 C32 C34 C35 163.3(7)
C31 C32 C34 C33 174.2(7)
C27 C32 C34 C33 -11.9(10)
C33 C34 C35 C36 0.6(12)
C32 C34 C35 C36 -174.5(8)
C34 C35 C36 C37 -0.6(13)
C34 C35 C36 C61 -179.7(9)
C35 C36 C37 C38 1.0(13)
C61 C36 C37 C38 -179.9(9)
C36 C37 C38 C33 -1.3(12)
C36 C37 C38 C40 -176.1(8)
C34 C33 C38 C37 1.1(10)
C23 C33 C38 C37 -174.4(7)
C34 C33 C38 C40 176.0(6)
C23 C33 C38 C40 0.5(10)
C23 C24 C39 C44 -178.2(6)
C25 C24 C39 C44 0.8(10)
C23 C24 C39 C40 0.2(10)
C25 C24 C39 C40 179.2(6)
C44 C39 C40 C41 11.1(10)
C24 C39 C40 C41 -167.4(6)
C44 C39 C40 C38 -166.2(6)
C24 C39 C40 C38 15.3(9)
C37 C38 C40 C39 159.2(7)
C33 C38 C40 C39 -15.5(9)
C37 C38 C40 C41 -17.9(11)
C33 C38 C40 C41 167.3(7)
C39 C40 C41 C42 -2.1(10)
C38 C40 C41 C42 175.0(7)
C40 C41 C42 C43 -5.3(11)
C40 C41 C42 C65 173.9(7)
C41 C42 C43 C44 3.9(11)
C65 C42 C43 C44 -175.3(7)
C42 C43 C44 C39 4.9(11)
C42 C43 C44 C46 -176.6(7)
C40 C39 C44 C43 -12.4(10)
C24 C39 C44 C43 166.1(6)
C40 C39 C44 C46 169.1(6)
C24 C39 C44 C46 -12.5(9)
C24 C25 C45 C50 166.9(6)
C26 C25 C45 C50 -9.7(10)
C24 C25 C45 C46 -13.0(10)
C26 C25 C45 C46 170.4(6)
C50 C45 C46 C47 -0.2(10)
C25 C45 C46 C47 179.6(6)
C50 C45 C46 C44 -178.8(6)
C25 C45 C46 C44 1.0(10)
C43 C44 C46 C47 14.4(11)
C39 C44 C46 C47 -167.0(7)
C43 C44 C46 C45 -167.0(7)
C39 C44 C46 C45 11.5(9)
C45 C46 C47 C48 -1.3(11)
C44 C46 C47 C48 177.3(7)
C46 C47 C48 C49 1.8(12)
C46 C47 C48 C69 179.4(8)
C47 C48 C49 C50 -0.9(12)
C69 C48 C49 C50 -178.3(8)
C48 C49 C50 C45 -0.6(12)
C48 C49 C50 C52 178.1(7)
C46 C45 C50 C49 1.1(10)
C25 C45 C50 C49 -178.7(6)
C46 C45 C50 C52 -177.6(6)
C25 C45 C50 C52 2.6(10)
C25 C26 C51 C52 7.2(9)
C21 C26 C51 C52 -169.1(6)
C25 C26 C51 C56 -174.8(6)
C21 C26 C51 C56 8.9(9)
C56 C51 C52 C53 -8.1(10)
C26 C51 C52 C53 169.9(6)
C56 C51 C52 C50 167.8(6)
C26 C51 C52 C50 -14.2(10)
C49 C50 C52 C53 6.0(11)
C45 C50 C52 C53 -175.3(7)
C49 C50 C52 C51 -169.7(7)
C45 C50 C52 C51 9.0(10)
C51 C52 C53 C54 0.8(11)
C50 C52 C53 C54 -174.9(7)
C52 C53 C54 C55 4.4(12)
C52 C53 C54 C73 -174.0(8)
C53 C54 C55 C56 -2.2(11)
C73 C54 C55 C56 176.3(7)
C54 C55 C56 C51 -5.2(11)
C54 C55 C56 C6 174.2(7)
C52 C51 C56 C55 10.3(10)
C26 C51 C56 C55 -167.8(6)
C52 C51 C56 C6 -169.1(6)
C26 C51 C56 C6 12.8(9)
C7 C6 C56 C55 154.8(7)
C20 C6 C56 C55 -32.7(9)
C7 C6 C56 C51 -25.8(9)
C20 C6 C56 C51 146.8(6)
C31 C30 C57 C60 35.0(15)
C29 C30 C57 C60 -143.1(12)
C31 C30 C57 C58 -83.9(10)
C29 C30 C57 C58 98.0(11)
C31 C30 C57 C59 160.9(10)
C29 C30 C57 C59 -17.2(14)
C37 C36 C61 C64 -27.(2)
C35 C36 C61 C64 152.4(17)
C37 C36 C61 C62 118.4(11)
C35 C36 C61 C62 -62.6(13)
C37 C36 C61 C63 -133.5(11)
C35 C36 C61 C63 45.5(14)
C41 C42 C65 C66 30.5(12)
C43 C42 C65 C66 -150.3(9)
C41 C42 C65 C68 152.8(9)
C43 C42 C65 C68 -28.0(11)
C41 C42 C65 C67 -88.8(10)
C43 C42 C65 C67 90.3(11)
C49 C48 C69 C71 133.8(15)
C47 C48 C69 C71 -43.6(16)
C49 C48 C69 C72 6.8(16)
C47 C48 C69 C72 -170.6(12)
C49 C48 C69 C70 -113.7(14)
C47 C48 C69 C70 68.9(15)
C53 C54 C73 C75 81.2(10)
C55 C54 C73 C75 -97.2(10)
C53 C54 C73 C76 -34.3(12)
C55 C54 C73 C76 147.3(9)
C53 C54 C73 C74 -158.1(9)
C55 C54 C73 C74 23.5(12)
